data_2202234
loop_
_publ_author_name
'Youfu Zhou'
'Wenhua Bi'
'Xing Li'
'Jiutong Chen'
'Rong Cao'
'Maochun Hong'

_publ_section_title
;
 Tetraaqua-<i>trans</i>-bis(nicotinato-\k<i>N</i>)cadmium(II)
;
_journal_issue 6
_journal_name_full 'Acta Crystallographica Section E'
_journal_page_first m356
_journal_page_last m358
_journal_paper_doi 10.1107/S1600536803010675
_journal_volume 59
_journal_year 2003
_chemical_formula_iupac '[Cd (C6 H4 N O2)2 (H2 O)4]'
_chemical_formula_moiety 'C12 H16 Cd N2 O8'
_chemical_formula_sum 'C12 H16 Cd N2 O8'
_chemical_formula_weight 428.68
_chemical_name_systematic
;
Tetraaqua-trans-bis(nicotinato-\kN)cadmium(II)
;
_space_group_IT_number 12
_symmetry_cell_setting monoclinic
_symmetry_space_group_name_Hall '-C 2y'
_symmetry_space_group_name_H-M 'C 1 2/m 1'
_atom_sites_solution_hydrogens geom
_atom_sites_solution_primary direct
_atom_sites_solution_secondary difmap
_cell_angle_alpha 90.00
_cell_angle_beta 118.012(3)
_cell_angle_gamma 90.00
_cell_formula_units_Z 2
_cell_length_a 14.5727(8)
_cell_length_b 6.99880(10)
_cell_length_c 8.5447(5)
_cell_measurement_reflns_used 35
_cell_measurement_temperature 293(2)
_cell_measurement_theta_max 25.01
_cell_measurement_theta_min 2.70
_cell_volume 769.39(7)
_computing_cell_refinement SMART
_computing_data_collection 'SMART (Siemens, 1996)'
_computing_data_reduction 'XPREP (Bruker, 1997)'
_computing_molecular_graphics 'SHELXL97 (Sheldrick, 1997)'
_computing_publication_material SHELXL97
_computing_structure_refinement SHELXTL
_computing_structure_solution 'SHELXTL (Siemens, 1994)'
_diffrn_ambient_temperature 293(2)
_diffrn_measured_fraction_theta_full 0.983
_diffrn_measured_fraction_theta_max 0.983
_diffrn_measurement_device_type 'Siemens SMART CCD'
_diffrn_measurement_method \w
_diffrn_radiation_monochromator graphite
_diffrn_radiation_source 'fine-focus sealed tube'
_diffrn_radiation_type MoK\a
_diffrn_radiation_wavelength 0.71073
_diffrn_reflns_av_R_equivalents 0.0372
_diffrn_reflns_av_sigmaI/netI 0.0403
_diffrn_reflns_limit_h_max 17
_diffrn_reflns_limit_h_min -15
_diffrn_reflns_limit_k_max 8
_diffrn_reflns_limit_k_min -8
_diffrn_reflns_limit_l_max 10
_diffrn_reflns_limit_l_min -9
_diffrn_reflns_number 1341
_diffrn_reflns_theta_full 25.01
_diffrn_reflns_theta_max 25.01
_diffrn_reflns_theta_min 2.70
_diffrn_standards_decay_% 0
_diffrn_standards_interval_count 0
_diffrn_standards_interval_time 0
_diffrn_standards_number 0
_exptl_absorpt_coefficient_mu 1.463
_exptl_absorpt_correction_T_max 0.839
_exptl_absorpt_correction_T_min 0.520
_exptl_absorpt_correction_type multi-scan
_exptl_absorpt_process_details '(SADABS; Sheldrick, 1996)'
_exptl_crystal_colour colorless
_exptl_crystal_density_diffrn 1.850
_exptl_crystal_density_method 'not measured'
_exptl_crystal_description plate
_exptl_crystal_F_000 428
_exptl_crystal_size_max .36
_exptl_crystal_size_mid .14
_exptl_crystal_size_min .12
_refine_diff_density_max 1.028
_refine_diff_density_min -0.831
_refine_ls_extinction_coef 0.019(2)
_refine_ls_extinction_expression Fc^*^=kFc[1+0.001xFc^2^\l^3^/sin(2\q)]^-1/4^
_refine_ls_extinction_method SHELXL97
_refine_ls_goodness_of_fit_ref 1.148
_refine_ls_hydrogen_treatment refall
_refine_ls_matrix_type full
_refine_ls_number_parameters 89
_refine_ls_number_reflns 733
_refine_ls_number_restraints 0
_refine_ls_restrained_S_all 1.148
_refine_ls_R_factor_gt 0.0378
_refine_ls_shift/su_max 0.000
_refine_ls_shift/su_mean 0.000
_refine_ls_structure_factor_coef Fsqd
_refine_ls_weighting_details 'w = 1/[\s^2^(Fo^2^)+(0.0528P)^2^+0.4415P] where P = (Fo^2^+2Fc^2^)/3'
_refine_ls_weighting_scheme calc
_refine_ls_wR_factor_gt 0.0928
_refine_ls_wR_factor_ref 0.0946
_reflns_number_gt 718
_reflns_number_total 733
_reflns_threshold_expression I>2\s(I)
_cod_data_source_file ww6074.cif
_cod_data_source_block I
_cod_original_sg_symbol_H-M 'C 2/m'
_cod_database_code 2202234
_cod_database_fobs_code 2202234

loop_
_symmetry_equiv_pos_as_xyz
'x, y, z'
'-x, y, -z'
'x+1/2, y+1/2, z'
'-x+1/2, y+1/2, -z'
'-x, -y, -z'
'x, -y, z'
'-x+1/2, -y+1/2, -z'
'x+1/2, -y+1/2, z'

loop_
_atom_site_label
_atom_site_fract_x
_atom_site_fract_y
_atom_site_fract_z
_atom_site_U_iso_or_equiv
_atom_site_adp_type
_atom_site_calc_flag
_atom_site_refinement_flags
_atom_site_occupancy
_atom_site_disorder_assembly
_atom_site_disorder_group
_atom_site_type_symbol
Cd 0.0000 0.0000 0.0000 0.0304(4) Uani d S 1 . . Cd
C1 0.2387(6) 0.0000 0.7435(9) 0.0380(16) Uani d S 1 . . C
C2 0.2466(5) 0.0000 0.5754(8) 0.0288(14) Uani d S 1 . . C
C3 0.3408(5) 0.0000 0.5726(9) 0.0376(16) Uani d S 1 . . C
H3 0.398(7) 0.0000 0.668(12) 0.06(3) Uiso d S 1 . . H
C4 0.3411(5) 0.0000 0.4122(10) 0.0397(17) Uani d S 1 . . C
H4 0.390(8) 0.0000 0.394(13) 0.07(3) Uiso d S 1 . . H
C5 0.2483(5) 0.0000 0.2583(9) 0.0339(15) Uani d S 1 . . C
H5 0.252(8) 0.0000 0.157(13) 0.07(3) Uiso d S 1 . . H
C6 0.1566(5) 0.0000 0.4141(8) 0.0295(14) Uani d S 1 . . C
H6 0.087(7) 0.0000 0.411(11) 0.06(3) Uiso d S 1 . . H
N 0.1564(4) 0.0000 0.2577(7) 0.0303(12) Uani d S 1 . . N
O1 0.0606(3) 0.2301(6) -0.1246(5) 0.0403(9) Uani d . 1 . . O
H1A 0.098(5) 0.184(11) -0.167(8) 0.06(2) Uiso d . 1 . . H
H1B 0.098(6) 0.309(12) -0.058(9) 0.07(2) Uiso d . 1 . . H
O2 0.1490(5) 0.0000 0.7295(8) 0.0551(15) Uani d S 1 . . O
O3 0.3220(5) 0.0000 0.8877(6) 0.0525(14) Uani d S 1 . . O

loop_
_atom_site_aniso_label
_atom_site_aniso_U_11
_atom_site_aniso_U_22
_atom_site_aniso_U_33
_atom_site_aniso_U_12
_atom_site_aniso_U_13
_atom_site_aniso_U_23
Cd 0.0242(4) 0.0361(5) 0.0266(4) 0.000 0.0083(3) 0.000
C1 0.060(5) 0.023(4) 0.034(4) 0.000 0.025(3) 0.000
C2 0.032(3) 0.019(3) 0.030(3) 0.000 0.010(3) 0.000
C3 0.027(3) 0.039(4) 0.037(4) 0.000 0.007(3) 0.000
C4 0.023(3) 0.054(5) 0.041(4) 0.000 0.014(3) 0.000
C5 0.032(3) 0.035(4) 0.037(4) 0.000 0.018(3) 0.000
C6 0.030(3) 0.031(4) 0.027(3) 0.000 0.013(3) 0.000
N 0.028(3) 0.029(3) 0.032(3) 0.000 0.013(2) 0.000
O1 0.0399(19) 0.036(2) 0.044(2) -0.0063(17) 0.0188(18) 0.0011(17)
O2 0.066(4) 0.064(4) 0.052(3) 0.000 0.041(3) 0.000
O3 0.073(4) 0.039(3) 0.027(3) 0.000 0.008(3) 0.000

loop_
_atom_type_symbol
_atom_type_description
_atom_type_scat_dispersion_real
_atom_type_scat_dispersion_imag
_atom_type_scat_source
C C 0.0033 0.0016
; International Tables for Crystallography (1992).
Vol. C, Tables 4.2.6.8 and 6.1.1.4
;
H H 0.0000 0.0000
; International Tables for Crystallography (1992).
Vol. C, Tables 4.2.6.8 and 6.1.1.4
;
Cd Cd -0.8075 1.2024 'International Tables Vol C Tables 4.2.6.8 and 6.1.1.4'
N N 0.0061 0.0033
; International Tables for Crystallography (1992).
Vol. C, Tables 4.2.6.8 and 6.1.1.4
;
O O 0.0106 0.0060
; International Tables for Crystallography (1992).
Vol. C, Tables 4.2.6.8 and 6.1.1.4
;

loop_
_geom_angle_atom_site_label_1
_geom_angle_atom_site_label_2
_geom_angle_atom_site_label_3
_geom_angle_site_symmetry_1
_geom_angle_site_symmetry_3
_geom_angle
_geom_angle_publ_flag
N Cd N . 5 180.0(4) yes
N Cd O1 . 6 91.13(13) yes
N Cd O1 5 6 88.87(13) ?
N Cd O1 . 2 88.87(13) ?
N Cd O1 5 2 91.13(13) ?
O1 Cd O1 6 2 180.00(17) ?
N Cd O1 . 5 88.87(13) yes
N Cd O1 5 5 91.13(13) ?
O1 Cd O1 6 5 92.1(2) ?
O1 Cd O1 2 5 87.9(2) ?
N Cd O1 . . 91.13(13) yes
N Cd O1 5 . 88.87(13) ?
O1 Cd O1 6 . 87.9(2) yes
O1 Cd O1 2 . 92.1(2) yes
O1 Cd O1 5 . 180.0(2) ?
O2 C1 O3 . . 125.2(7) yes
O2 C1 C2 . . 117.1(6) yes
O3 C1 C2 . . 117.8(7) yes
C3 C2 C6 . . 117.8(6) ?
C3 C2 C1 . . 122.8(6) ?
C6 C2 C1 . . 119.5(6) ?
C4 C3 C2 . . 119.0(6) ?
C4 C3 H3 . . 120(6) ?
C2 C3 H3 . . 121(7) ?
C3 C4 C5 . . 119.5(6) ?
C3 C4 H4 . . 128(7) ?
C5 C4 H4 . . 113(7) ?
N C5 C4 . . 122.5(6) ?
N C5 H5 . . 121(6) ?
C4 C5 H5 . . 117(6) ?
N C6 C2 . . 123.5(6) ?
N C6 H6 . . 117(5) ?
C2 C6 H6 . . 120(5) ?
C6 N C5 . . 117.7(6) ?
C6 N Cd . . 119.5(4) ?
C5 N Cd . . 122.8(4) ?
Cd O1 H1A . . 113(5) ?
Cd O1 H1B . . 116(5) ?
H1A O1 H1B . . 102(6) ?

loop_
_geom_bond_atom_site_label_1
_geom_bond_atom_site_label_2
_geom_bond_site_symmetry_2
_geom_bond_distance
_geom_bond_publ_flag
Cd N . 2.309(5) yes
Cd N 5 2.309(5) yes
Cd O1 6 2.321(4) yes
Cd O1 2 2.321(4) yes
Cd O1 5 2.321(4) yes
Cd O1 . 2.321(4) yes
C1 O2 . 1.254(10) yes
C1 O3 . 1.260(9) yes
C1 C2 . 1.495(9) yes
C2 C3 . 1.383(9) ?
C2 C6 . 1.386(9) ?
C3 C4 . 1.373(10) ?
C3 H3 . 0.85(9) ?
C4 C5 . 1.374(10) ?
C4 H4 . 0.79(11) ?
C5 N . 1.336(8) ?
C5 H5 . 0.89(10) ?
C6 N . 1.335(8) ?
C6 H6 . 1.00(9) ?
O1 H1A . 0.84(7) ?
O1 H1B . 0.80(8) ?

loop_
_geom_hbond_atom_site_label_D
_geom_hbond_atom_site_label_H
_geom_hbond_atom_site_label_A
_geom_hbond_site_symmetry_A
_geom_hbond_distance_DH
_geom_hbond_distance_HA
_geom_hbond_distance_DA
_geom_hbond_angle_DHA
_geom_hbond_publ_flag
O1 H1A O2 1_554 0.84(7) 1.90(8) 2.705(7) 158(?) yes
O1 H1B O3 4_556 0.80(8) 1.92(8) 2.709(5) 173(?) yes

loop_
_geom_torsion_atom_site_label_1
_geom_torsion_atom_site_label_2
_geom_torsion_atom_site_label_3
_geom_torsion_atom_site_label_4
_geom_torsion_site_symmetry_1
_geom_torsion
O2 C1 C2 C3 . 180.000(3)
O3 C1 C2 C3 . 0.000(3)
O2 C1 C2 C6 . 0.000(3)
O3 C1 C2 C6 . 180.000(3)
C6 C2 C3 C4 . 0.000(2)
C1 C2 C3 C4 . 180.000(2)
C2 C3 C4 C5 . 0.000(2)
C3 C4 C5 N . 0.0000(10)
C3 C2 C6 N . 0.000(2)
C1 C2 C6 N . 180.000(2)
C2 C6 N C5 . 0.0000(10)
C2 C6 N Cd . 180.0000(10)
C4 C5 N C6 . 0.0
C4 C5 N Cd . 180.0000(10)
O1 Cd N C6 6 -136.06(11)
O1 Cd N C6 2 43.94(11)
O1 Cd N C6 5 -43.94(11)
O1 Cd N C6 . 136.06(11)
O1 Cd N C5 6 43.94(11)
O1 Cd N C5 2 -136.06(11)
O1 Cd N C5 5 136.06(11)
O1 Cd N C5 . -43.94(11)
